data_1565363
loop_
_publ_author_name
'Basak, Dipmalya'
'Ray, Debashis'

_publ_section_title
;
 Metal ion substitution and aldehyde exchange for CuII4 aggregates from
 two types of piperazine-based Schiff base ligands: Synthesis, X-ray
 structures, magnetic studies and theoretical validation
;
_journal_name_full 'Inorganica Chimica Acta'
_journal_page_first 119439
_journal_paper_doi 10.1016/j.ica.2020.119439
_journal_volume 503
_journal_year 2020
_chemical_formula_moiety 'C46 H62 Cu4 N8 O10, 2(Cl O4), C3 H7 N O, 2(H2 O)'
_chemical_formula_sum 'C49 H73 Cl2 Cu4 N9 O21'
_chemical_formula_weight 1449.27
_space_group_crystal_system monoclinic
_space_group_IT_number 14
_space_group_name_Hall '-P 2yn'
_space_group_name_H-M_alt 'P 1 21/n 1'
_atom_sites_solution_hydrogens mixed
_cell_angle_alpha 90
_cell_angle_beta 96.91(3)
_cell_angle_gamma 90
_cell_formula_units_Z 4
_cell_length_a 18.434(16)
_cell_length_b 15.399(13)
_cell_length_c 21.478(18)
_cell_measurement_reflns_used 54486
_cell_measurement_temperature 293(2)
_cell_measurement_theta_max 24.867
_cell_measurement_theta_min 1.376
_cell_volume 6053(9)
_computing_cell_refinement 'Bruker SMART'
_computing_data_collection 'Bruker SMART'
_computing_data_reduction 'Bruker SAINTT'
_computing_molecular_graphics Diamond
_computing_publication_material 'SHELXL-2014/7 (Sheldrick, 2014), PLATON (Spek, 2009)'
_computing_structure_refinement 'SHELXL-2014/7 (Sheldrick, 2014)'
_computing_structure_solution 'SHELXS-2014 (Sheldrick, 2014)'
_diffrn_ambient_temperature 293(2)
_diffrn_measured_fraction_theta_full 0.974
_diffrn_measured_fraction_theta_max 0.974
_diffrn_measurement_device_type 'CCD area detector'
_diffrn_measurement_method '\f and \w scans'
_diffrn_radiation_type MoK\a
_diffrn_radiation_wavelength 0.71073
_diffrn_reflns_av_R_equivalents 0.0824
_diffrn_reflns_av_unetI/netI 0.0654
_diffrn_reflns_Laue_measured_fraction_full 0.974
_diffrn_reflns_Laue_measured_fraction_max 0.974
_diffrn_reflns_limit_h_max 21
_diffrn_reflns_limit_h_min -20
_diffrn_reflns_limit_k_max 17
_diffrn_reflns_limit_k_min -18
_diffrn_reflns_limit_l_max 25
_diffrn_reflns_limit_l_min -25
_diffrn_reflns_number 54486
_diffrn_reflns_point_group_measured_fraction_full 0.974
_diffrn_reflns_point_group_measured_fraction_max 0.974
_diffrn_reflns_theta_full 24.867
_diffrn_reflns_theta_max 24.867
_diffrn_reflns_theta_min 1.376
_diffrn_source 'fine-focus sealed tube'
_exptl_absorpt_coefficient_mu 1.556
_exptl_absorpt_correction_T_max 0.678
_exptl_absorpt_correction_T_min 0.610
_exptl_absorpt_correction_type multi-scan
_exptl_absorpt_process_details 'SADABS (Sheldrick, 1995)'
_exptl_crystal_colour Green
_exptl_crystal_density_diffrn 1.587
_exptl_crystal_density_method 'not measured'
_exptl_crystal_description Block
_exptl_crystal_F_000 2980
_exptl_crystal_size_max 0.35
_exptl_crystal_size_mid 0.27
_exptl_crystal_size_min 0.25
_refine_diff_density_max 1.591
_refine_diff_density_min -1.435
_refine_diff_density_rms 0.156
_refine_ls_extinction_coef .
_refine_ls_extinction_method none
_refine_ls_goodness_of_fit_ref 1.129
_refine_ls_hydrogen_treatment mixed
_refine_ls_matrix_type full
_refine_ls_number_parameters 704
_refine_ls_number_reflns 10231
_refine_ls_number_restraints 101
_refine_ls_restrained_S_all 1.134
_refine_ls_R_factor_all 0.1486
_refine_ls_R_factor_gt 0.0910
_refine_ls_shift/su_max 0.001
_refine_ls_shift/su_mean 0.000
_refine_ls_structure_factor_coef Fsqd
_refine_ls_weighting_details 'w=1/[\s^2^(Fo^2^)+(0.2000P)^2^] where P=(Fo^2^+2Fc^2^)/3'
_refine_ls_weighting_scheme calc
_refine_ls_wR_factor_gt 0.2714
_refine_ls_wR_factor_ref 0.3259
_reflns_Friedel_coverage 0.000
_reflns_Friedel_fraction_full .
_reflns_Friedel_fraction_max .
_reflns_number_gt 5931
_reflns_number_total 10231
_reflns_threshold_expression 'I > 2\s(I)'
_cod_data_source_file ICA-2020-503-119439.cif
_cod_data_source_block Complex1
_cod_original_sg_symbol_H-M 'P 21/n'
_cod_database_code 1565363
_shelx_space_group_comment
;
The symmetry employed for this shelxl refinement is uniquely defined
by the following loop, which should always be used as a source of
symmetry information in preference to the above space-group names.
They are only intended as comments.
;

loop_
_space_group_symop_operation_xyz
'x, y, z'
'-x+1/2, y+1/2, -z+1/2'
'-x, -y, -z'
'x-1/2, -y-1/2, z-1/2'

loop_
_atom_site_label
_atom_site_type_symbol
_atom_site_fract_x
_atom_site_fract_y
_atom_site_fract_z
_atom_site_U_iso_or_equiv
_atom_site_adp_type
_atom_site_occupancy
_atom_site_site_symmetry_order
_atom_site_calc_flag
_atom_site_refinement_flags_posn
_atom_site_refinement_flags_adp
_atom_site_refinement_flags_occupancy
_atom_site_disorder_assembly
_atom_site_disorder_group
Cu1 Cu 0.68795(6) 0.79849(7) 0.23522(6) 0.0527(4) Uani 1 1 d . . . . .
Cu2 Cu 0.32595(6) 0.85334(7) 0.21644(6) 0.0540(4) Uani 1 1 d . . . . .
Cu3 Cu 0.58638(6) 0.65552(7) 0.28476(6) 0.0561(4) Uani 1 1 d . . . . .
Cu4 Cu 0.43476(6) 0.95396(8) 0.31329(6) 0.0581(4) Uani 1 1 d . . . . .
Cl2 Cl 0.54898(18) 0.7277(2) 0.50071(14) 0.0805(9) Uani 1 1 d . . . . .
Cl1 Cl 0.48774(19) 0.2788(2) 0.2087(2) 0.1091(13) Uani 1 1 d . . . . .
O7 O 0.4293(3) 0.8742(4) 0.2445(3) 0.0524(16) Uani 1 1 d D . . . .
O3 O 0.6926(3) 0.6762(4) 0.3045(3) 0.0598(17) Uani 1 1 d . . . . .
O8 O 0.5870(3) 0.7657(4) 0.2428(3) 0.0537(16) Uani 1 1 d D . . . .
O6 O 0.3309(3) 0.9209(4) 0.3142(3) 0.0626(17) Uani 1 1 d . . . . .
O1 O 0.3263(4) 0.9615(5) 0.1670(3) 0.071(2) Uani 1 1 d . . . . .
O4 O 0.6816(4) 0.7326(5) 0.1578(3) 0.0687(19) Uani 1 1 d . . . . .
O2W O 0.6012(4) 0.5852(4) 0.1895(4) 0.077(2) Uani 1 1 d . . . . .
H2WA H 0.6044 0.6177 0.1534 0.093 Uiso 1 1 calc R U . . .
H2WB H 0.6040 0.5249 0.1880 0.093 Uiso 1 1 calc R U . . .
N6 N 0.6974(4) 0.8939(5) 0.3077(4) 0.056(2) Uani 1 1 d . . . . .
N2 N 0.3223(4) 0.7249(5) 0.2549(4) 0.058(2) Uani 1 1 d . . . . .
N3 N 0.4726(4) 0.6405(4) 0.2786(4) 0.060(2) Uani 1 1 d . . . . .
N5 N 0.7860(4) 0.8387(5) 0.2222(4) 0.061(2) Uani 1 1 d . . . . .
N4 N 0.5881(4) 0.5559(5) 0.3412(4) 0.063(2) Uani 1 1 d . . . . .
N1 N 0.2260(4) 0.8269(5) 0.1790(4) 0.061(2) Uani 1 1 d . . . . .
N7 N 0.5493(4) 0.9690(5) 0.3263(4) 0.063(2) Uani 1 1 d . . . . .
O14 O 0.4987(5) 0.7923(6) 0.4739(4) 0.098(3) Uani 1 1 d . . . . .
O1W O 0.4108(5) 1.0690(5) 0.2470(4) 0.104(3) Uani 1 1 d . . . . .
H1WA H 0.4034 1.0600 0.2039 0.125 Uiso 1 1 calc R U . . .
H1WB H 0.4084 1.1249 0.2631 0.125 Uiso 1 1 calc R U . . .
C29 C 0.8247(6) 0.8139(6) 0.1796(5) 0.063(3) Uani 1 1 d . . . . .
H29 H 0.8724 0.8347 0.1824 0.075 Uiso 1 1 calc R U . . .
N8 N 0.4377(5) 1.0149(7) 0.3921(4) 0.081(3) Uani 1 1 d . . . . .
C24 C 0.8012(5) 0.7570(6) 0.1277(5) 0.056(2) Uani 1 1 d . . . . .
C23 C 0.7302(6) 0.7204(6) 0.1184(5) 0.061(3) Uani 1 1 d . . . . .
C13 C 0.4430(5) 0.7042(6) 0.3222(5) 0.054(2) Uani 1 1 d . . . . .
H13A H 0.4597 0.7619 0.3126 0.064 Uiso 1 1 calc R U . . .
H13B H 0.4636 0.6906 0.3648 0.064 Uiso 1 1 calc R U . . .
C40 C 0.2845(6) 0.9578(7) 0.3489(5) 0.065(3) Uani 1 1 d . . . . .
C12 C 0.3607(5) 0.7063(6) 0.3197(5) 0.065(3) Uani 1 1 d . . . . .
H12A H 0.3441 0.6508 0.3339 0.078 Uiso 1 1 calc R U . . .
H12B H 0.3473 0.7505 0.3484 0.078 Uiso 1 1 calc R U . . .
C2 C 0.2037(5) 0.9564(6) 0.1128(4) 0.059(2) Uani 1 1 d . . . . .
C39 C 0.3068(6) 1.0176(7) 0.3979(5) 0.065(3) Uani 1 1 d . . . . .
C32 C 0.6684(5) 0.9810(6) 0.2801(5) 0.067(3) Uani 1 1 d . . . . .
H32A H 0.6849 1.0275 0.3088 0.080 Uiso 1 1 calc R U . . .
H32B H 0.6880 0.9914 0.2408 0.080 Uiso 1 1 calc R U . . .
C35 C 0.5774(5) 0.8849(7) 0.3556(5) 0.064(3) Uani 1 1 d . . . . .
H35A H 0.5591 0.8376 0.3283 0.076 Uiso 1 1 calc R U . . .
H35B H 0.5574 0.8777 0.3950 0.076 Uiso 1 1 calc R U . . .
C1 C 0.2735(5) 0.9943(7) 0.1270(5) 0.063(3) Uani 1 1 d . . . . .
C7 C 0.1815(6) 0.8742(7) 0.1405(5) 0.066(3) Uani 1 1 d . . . . .
H7A H 0.1338 0.8550 0.1301 0.080 Uiso 1 1 calc R U . . .
C16 C 0.6460(6) 0.5213(7) 0.3723(6) 0.077(3) Uani 1 1 d . . . . .
H16 H 0.6394 0.4764 0.4000 0.093 Uiso 1 1 calc R U . . .
C25 C 0.8524(6) 0.7429(7) 0.0811(5) 0.069(3) Uani 1 1 d . . . . .
H25 H 0.8989 0.7674 0.0864 0.082 Uiso 1 1 calc R U . . .
C11 C 0.4318(5) 0.6602(6) 0.2147(5) 0.061(3) Uani 1 1 d . . . . .
H11A H 0.4475 0.7167 0.2014 0.073 Uiso 1 1 calc R U . . .
H11B H 0.4461 0.6176 0.1852 0.073 Uiso 1 1 calc R U . . .
C33 C 0.5856(5) 0.9813(6) 0.2688(5) 0.065(3) Uani 1 1 d . . . . .
H33A H 0.5696 1.0361 0.2495 0.078 Uiso 1 1 calc R U . . .
H33B H 0.5698 0.9355 0.2392 0.078 Uiso 1 1 calc R U . . .
C8 C 0.1973(6) 0.7389(6) 0.1959(6) 0.077(3) Uani 1 1 d . . . . .
H8A H 0.2039 0.6968 0.1635 0.093 Uiso 1 1 calc R U . . .
H8B H 0.1457 0.7425 0.2005 0.093 Uiso 1 1 calc R U . . .
C34 C 0.6617(6) 0.8771(8) 0.3683(6) 0.080(3) Uani 1 1 d . . . . .
H34A H 0.6802 0.9188 0.4001 0.096 Uiso 1 1 calc R U . . .
H34B H 0.6747 0.8194 0.3840 0.096 Uiso 1 1 calc R U . . .
C19 C 0.8180(6) 0.6427(8) 0.3337(6) 0.078(3) Uani 1 1 d . . . . .
H19 H 0.8322 0.6924 0.3138 0.094 Uiso 1 1 calc R U . . .
C6 C 0.2865(7) 1.0717(8) 0.0956(5) 0.079(3) Uani 1 1 d . U . . .
C3 C 0.1477(6) 0.9977(8) 0.0687(5) 0.071(3) Uani 1 1 d . . . . .
H3 H 0.1017 0.9723 0.0604 0.085 Uiso 1 1 calc R U . . .
O13 O 0.4166(5) 0.2508(8) 0.1910(7) 0.157(5) Uani 1 1 d . . . . .
C10 C 0.3497(5) 0.6604(7) 0.2107(6) 0.071(3) Uani 1 1 d . . . . .
H10A H 0.3292 0.6743 0.1681 0.085 Uiso 1 1 calc R U . . .
H10B H 0.3329 0.6028 0.2204 0.085 Uiso 1 1 calc R U . . .
C41 C 0.2073(5) 0.9352(7) 0.3374(5) 0.063(3) Uani 1 1 d . . . . .
H41 H 0.1914 0.8970 0.3051 0.076 Uiso 1 1 calc R U . . .
C18 C 0.7407(6) 0.6237(7) 0.3339(5) 0.071(3) Uani 1 1 d . . . . .
C30 C 0.8177(6) 0.9049(7) 0.2686(6) 0.080(3) Uani 1 1 d . . . . .
H30A H 0.8118 0.9626 0.2507 0.096 Uiso 1 1 calc R U . . .
H30B H 0.8694 0.8941 0.2800 0.096 Uiso 1 1 calc R U . . .
C31 C 0.7776(5) 0.8981(7) 0.3262(6) 0.073(3) Uani 1 1 d . . . . .
H31A H 0.7936 0.8465 0.3498 0.087 Uiso 1 1 calc R U . . .
H31B H 0.7892 0.9482 0.3529 0.087 Uiso 1 1 calc R U . . .
C26 C 0.8301(7) 0.6936(7) 0.0306(5) 0.071(3) Uani 1 1 d . . . . .
H26 H 0.8619 0.6850 0.0007 0.086 Uiso 1 1 calc R U . . .
C28 C 0.7121(7) 0.6675(8) 0.0646(5) 0.075(3) Uani 1 1 d . . . . .
C9 C 0.2416(5) 0.7121(7) 0.2586(6) 0.072(3) Uani 1 1 d . . . . .
H9A H 0.2267 0.7470 0.2924 0.087 Uiso 1 1 calc R U . . .
H9B H 0.2321 0.6517 0.2674 0.087 Uiso 1 1 calc R U . . .
C44 C 0.2509(8) 1.0530(9) 0.4350(6) 0.093(4) Uani 1 1 d . . . . .
H44 H 0.2637 1.0921 0.4676 0.111 Uiso 1 1 calc R U . . .
C38 C 0.3798(7) 1.0413(9) 0.4179(6) 0.086(4) Uani 1 1 d . . . . .
H38 H 0.3880 1.0786 0.4520 0.103 Uiso 1 1 calc R U . . .
O10 O 0.4849(8) 0.3524(8) 0.2428(8) 0.187(7) Uani 1 1 d . . . . .
C15 C 0.5168(6) 0.5253(7) 0.3510(6) 0.081(3) Uani 1 1 d . . . . .
H15A H 0.5023 0.5519 0.3886 0.097 Uiso 1 1 calc R U . . .
H15B H 0.5184 0.4629 0.3573 0.097 Uiso 1 1 calc R U . . .
C14 C 0.4612(6) 0.5469(6) 0.2956(6) 0.075(3) Uani 1 1 d . . . . .
H14A H 0.4678 0.5095 0.2604 0.090 Uiso 1 1 calc R U . . .
H14B H 0.4121 0.5386 0.3065 0.090 Uiso 1 1 calc R U . . .
C17 C 0.7222(7) 0.5492(7) 0.3663(6) 0.078(3) Uani 1 1 d . . . . .
C5 C 0.2302(8) 1.1086(9) 0.0530(6) 0.090(4) Uani 1 1 d . . . . .
H5 H 0.2404 1.1600 0.0330 0.108 Uiso 1 1 calc R U . . .
C42 C 0.1574(6) 0.9699(9) 0.3737(7) 0.085(4) Uani 1 1 d . . . . .
H42 H 0.1085 0.9538 0.3659 0.101 Uiso 1 1 calc R U . . .
C4 C 0.1625(7) 1.0739(8) 0.0394(5) 0.078(3) Uani 1 1 d . . . . .
H4 H 0.1274 1.1008 0.0112 0.094 Uiso 1 1 calc R U . . .
O15 O 0.6130(7) 0.7625(8) 0.5301(8) 0.176(6) Uani 1 1 d . . . . .
C36 C 0.5627(7) 1.0442(8) 0.3690(7) 0.096(4) Uani 1 1 d . . . . .
H36A H 0.5523 1.0977 0.3459 0.115 Uiso 1 1 calc R U . . .
H36B H 0.6135 1.0450 0.3871 0.115 Uiso 1 1 calc R U . . .
C27 C 0.7613(8) 0.6550(7) 0.0215(5) 0.084(4) Uani 1 1 d . . . . .
H27 H 0.7484 0.6206 -0.0137 0.100 Uiso 1 1 calc R U . . .
C43 C 0.1779(7) 1.0261(10) 0.4198(8) 0.100(4) Uani 1 1 d . . . . .
H43 H 0.1425 1.0484 0.4428 0.120 Uiso 1 1 calc R U . . .
C20 C 0.8701(7) 0.5876(9) 0.3628(6) 0.091(4) Uani 1 1 d . . . . .
H20 H 0.9192 0.6012 0.3626 0.109 Uiso 1 1 calc R U . . .
O12 O 0.5285(7) 0.2134(8) 0.2436(8) 0.178(6) Uani 1 1 d . . . . .
O11 O 0.5297(8) 0.2885(9) 0.1554(7) 0.166(5) Uani 1 1 d . . . . .
C22 C 0.7787(7) 0.4961(9) 0.3960(6) 0.095(4) Uani 1 1 d . . . . .
H22 H 0.7662 0.4483 0.4190 0.115 Uiso 1 1 calc R U . . .
C21 C 0.8515(7) 0.5127(10) 0.3922(8) 0.114(5) Uani 1 1 d . . . . .
H21 H 0.8874 0.4741 0.4092 0.137 Uiso 1 1 calc R U . . .
C37 C 0.5134(8) 1.0368(11) 0.4208(7) 0.119(6) Uani 1 1 d . . . . .
H37A H 0.5316 0.9919 0.4503 0.143 Uiso 1 1 calc R U . . .
H37B H 0.5131 1.0913 0.4434 0.143 Uiso 1 1 calc R U . . .
O16 O 0.5773(9) 0.6835(12) 0.4484(7) 0.244(11) Uani 1 1 d . . . . .
O17 O 0.5194(7) 0.6763(13) 0.5398(11) 0.272(13) Uani 1 1 d . . . . .
C46 C 0.5816 0.5876 0.0118 0.248 Uani 1 1 d . U . . .
H46A H 0.6041 0.5813 -0.0260 0.372 Uiso 1 1 calc R U . . .
H46B H 0.5327 0.6091 0.0017 0.372 Uiso 1 1 calc R U . . .
H46C H 0.5802 0.5322 0.0321 0.372 Uiso 1 1 calc R U . . .
O5 O 0.6286 0.6555 0.0583 0.209 Uani 1 1 d . U . . .
O2A O 0.3611 1.0966 0.0974 0.127 Uani 0.815(15) 1 d . U P A 1
O2B O 0.3192 1.1245 0.1209 0.129 Uani 0.185(15) 1 d . U P A 2
C45A C 0.3844 1.1712 0.0645 0.116 Uani 0.63(2) 1 d . U P A 1
H45A H 0.3472 1.1865 0.0311 0.175 Uiso 0.63(2) 1 calc R U P A 1
H45B H 0.4288 1.1577 0.0475 0.175 Uiso 0.63(2) 1 calc R U P A 1
H45C H 0.3926 1.2191 0.0931 0.175 Uiso 0.63(2) 1 calc R U P A 1
C45B C 0.3420 1.2187 0.0913 0.154 Uani 0.37(2) 1 d . U P A 2
H45D H 0.3270 1.2193 0.0469 0.231 Uiso 0.37(2) 1 calc R U P A 2
H45E H 0.3939 1.2263 0.0990 0.231 Uiso 0.37(2) 1 calc R U P A 2
H45F H 0.3181 1.2651 0.1107 0.231 Uiso 0.37(2) 1 calc R U P A 2
N9 N 0.1621 1.2758 0.4913 0.145 Uani 1 1 d D U . . .
C49 C 0.1219 1.2182 0.5229 0.156 Uani 1 1 d . U . . .
H49 H 0.1236 1.2326 0.5651 0.188 Uiso 1 1 calc R U . . .
C47 C 0.2276 1.3173 0.5081 0.157 Uani 1 1 d . U . . .
H47A H 0.2290 1.3392 0.5501 0.236 Uiso 1 1 calc R U . . .
H47B H 0.2325 1.3647 0.4798 0.236 Uiso 1 1 calc R U . . .
H47C H 0.2670 1.2771 0.5061 0.236 Uiso 1 1 calc R U . . .
O18 O 0.0893 1.1613 0.5115 0.186 Uani 1 1 d . U . . .
C48 C 0.1188 1.3579 0.4633 0.193 Uani 1 1 d D U . . .
H48A H 0.1316 1.4073 0.4895 0.289 Uiso 1 1 calc R U . . .
H48B H 0.0672 1.3473 0.4614 0.289 Uiso 1 1 calc R U . . .
H48C H 0.1310 1.3691 0.4218 0.289 Uiso 1 1 calc R U . . .
O4WA O 0.5180 0.7997 0.0990 0.166(10) Uani 0.57(2) 1 d . U P B 1
O4WB O 0.5045 0.8415 0.1426 0.074(7) Uani 0.43(2) 1 d . U P B 2
O3W O 0.5436(6) 0.4564(10) 0.0983(6) 0.165(5) Uani 1 1 d . . . . .
H7 H 0.446(3) 0.895(4) 0.211(2) 0.017(18) Uiso 1 1 d D . . . .
H8 H 0.575(4) 0.779(5) 0.2031(14) 0.03(2) Uiso 1 1 d D . . . .

loop_
_atom_site_aniso_label
_atom_site_aniso_U_11
_atom_site_aniso_U_22
_atom_site_aniso_U_33
_atom_site_aniso_U_23
_atom_site_aniso_U_13
_atom_site_aniso_U_12
Cu1 0.0463(7) 0.0348(6) 0.0751(8) -0.0047(5) -0.0006(5) -0.0016(5)
Cu2 0.0473(7) 0.0417(7) 0.0701(8) 0.0018(5) -0.0052(5) -0.0062(5)
Cu3 0.0505(7) 0.0342(6) 0.0824(9) -0.0005(5) 0.0026(6) 0.0011(5)
Cu4 0.0493(7) 0.0496(7) 0.0733(8) -0.0157(6) -0.0011(6) 0.0038(5)
Cl2 0.088(2) 0.084(2) 0.0665(17) -0.0181(15) -0.0062(15) 0.0253(17)
Cl1 0.068(2) 0.079(2) 0.182(4) 0.001(2) 0.021(2) -0.0105(17)
O7 0.045(3) 0.038(3) 0.071(4) -0.006(3) -0.005(3) -0.003(3)
O3 0.051(4) 0.041(4) 0.085(5) 0.001(3) -0.002(3) 0.002(3)
O8 0.050(4) 0.032(3) 0.078(5) -0.005(3) 0.002(3) -0.004(3)
O6 0.055(4) 0.058(4) 0.075(4) -0.017(3) 0.010(3) 0.000(3)
O1 0.053(4) 0.069(5) 0.085(5) 0.024(4) -0.014(3) -0.011(3)
O4 0.061(4) 0.063(5) 0.083(5) -0.015(4) 0.012(4) -0.011(3)
O2W 0.102(6) 0.035(4) 0.097(5) 0.002(4) 0.020(4) 0.005(4)
N6 0.040(4) 0.044(4) 0.081(6) -0.009(4) -0.006(4) -0.001(3)
N2 0.047(4) 0.043(5) 0.085(6) -0.004(4) 0.005(4) -0.004(3)
N3 0.062(5) 0.030(4) 0.087(6) -0.007(4) -0.003(4) -0.009(3)
N5 0.053(5) 0.040(5) 0.087(6) -0.007(4) -0.005(4) -0.001(4)
N4 0.056(5) 0.042(5) 0.089(6) 0.004(4) 0.009(4) 0.000(4)
N1 0.053(5) 0.057(5) 0.070(5) 0.001(4) -0.006(4) -0.012(4)
N7 0.055(5) 0.049(5) 0.083(6) -0.031(4) -0.003(4) 0.000(4)
O14 0.111(7) 0.112(7) 0.073(5) -0.001(5) 0.022(5) 0.051(5)
O1W 0.103(7) 0.047(5) 0.146(8) 0.001(5) -0.048(6) 0.000(4)
C29 0.054(6) 0.040(6) 0.094(8) 0.013(5) 0.006(6) -0.002(5)
N8 0.059(5) 0.094(7) 0.086(6) -0.044(6) -0.002(5) 0.016(5)
C24 0.067(6) 0.037(5) 0.063(6) 0.016(4) 0.006(5) 0.005(4)
C23 0.075(7) 0.044(6) 0.065(6) -0.001(5) 0.009(5) 0.000(5)
C13 0.049(5) 0.045(5) 0.066(6) 0.008(4) 0.001(4) 0.001(4)
C40 0.075(7) 0.057(6) 0.061(6) 0.020(5) 0.000(5) 0.014(5)
C12 0.050(6) 0.045(6) 0.098(8) 0.009(5) 0.002(5) 0.005(4)
C2 0.063(6) 0.058(6) 0.054(6) -0.003(5) -0.006(5) 0.001(5)
C39 0.064(7) 0.067(7) 0.064(6) 0.004(5) 0.008(5) 0.013(5)
C32 0.062(6) 0.036(5) 0.100(8) -0.007(5) 0.002(6) -0.006(4)
C35 0.054(6) 0.057(6) 0.080(7) -0.002(5) 0.006(5) 0.005(5)
C1 0.052(6) 0.069(7) 0.067(6) 0.009(5) -0.001(5) 0.004(5)
C7 0.065(7) 0.065(7) 0.064(6) 0.001(5) -0.014(5) 0.002(5)
C16 0.074(8) 0.051(6) 0.104(9) 0.010(6) 0.003(6) 0.011(6)
C25 0.059(6) 0.068(7) 0.079(8) 0.032(6) 0.008(5) 0.011(5)
C11 0.061(6) 0.044(6) 0.073(7) -0.015(5) -0.010(5) -0.008(4)
C33 0.049(6) 0.031(5) 0.111(9) -0.012(5) -0.004(6) 0.000(4)
C8 0.056(6) 0.045(6) 0.125(10) 0.001(6) -0.013(6) -0.010(5)
C34 0.068(7) 0.068(7) 0.095(9) -0.026(6) -0.028(6) 0.007(6)
C19 0.054(6) 0.075(8) 0.103(9) -0.003(6) 0.000(6) 0.009(5)
C6 0.082(7) 0.080(8) 0.075(7) 0.020(6) 0.005(6) -0.001(6)
C3 0.061(6) 0.094(9) 0.052(6) -0.015(6) -0.013(5) 0.003(6)
O13 0.052(5) 0.135(9) 0.280(15) 0.048(10) 0.002(7) -0.032(6)
C10 0.054(6) 0.050(6) 0.106(9) -0.014(6) -0.002(6) -0.019(5)
C41 0.055(6) 0.055(6) 0.080(7) 0.013(5) 0.011(5) 0.012(5)
C18 0.067(7) 0.046(6) 0.098(8) 0.002(6) 0.000(6) 0.007(5)
C30 0.057(7) 0.055(7) 0.121(10) -0.008(6) -0.018(7) -0.007(5)
C31 0.047(6) 0.062(7) 0.105(9) -0.020(6) -0.008(6) 0.001(5)
C26 0.100(9) 0.065(7) 0.050(6) 0.017(6) 0.010(6) 0.017(6)
C28 0.085(8) 0.080(8) 0.061(7) -0.009(6) 0.010(6) -0.006(6)
C9 0.049(6) 0.045(6) 0.118(9) 0.009(6) -0.010(6) -0.016(5)
C44 0.102(10) 0.106(10) 0.072(8) 0.007(7) 0.017(7) 0.044(8)
C38 0.084(9) 0.095(9) 0.078(8) -0.025(7) 0.006(6) 0.008(7)
O10 0.179(13) 0.115(9) 0.267(17) -0.087(10) 0.026(11) 0.070(9)
C15 0.093(9) 0.037(6) 0.115(9) 0.018(6) 0.022(7) 0.009(5)
C14 0.062(7) 0.040(6) 0.126(10) 0.013(6) 0.015(6) 0.006(5)
C17 0.080(8) 0.058(7) 0.090(8) -0.001(6) -0.013(6) 0.006(6)
C5 0.101(10) 0.088(9) 0.082(8) 0.025(7) 0.012(7) 0.000(8)
C42 0.057(7) 0.078(8) 0.119(11) 0.005(8) 0.009(7) 0.006(6)
C4 0.083(8) 0.096(9) 0.057(6) 0.028(6) 0.009(6) 0.014(7)
O15 0.115(10) 0.119(9) 0.284(17) 0.062(11) -0.020(10) -0.017(8)
C36 0.077(8) 0.077(8) 0.132(11) -0.065(8) 0.005(7) -0.001(6)
C27 0.132(12) 0.058(7) 0.056(7) 0.002(5) -0.005(7) 0.001(7)
C43 0.067(8) 0.107(11) 0.135(12) 0.019(10) 0.050(8) 0.028(8)
C20 0.067(8) 0.088(10) 0.111(10) 0.002(8) -0.012(7) 0.010(7)
O12 0.135(11) 0.104(9) 0.281(17) -0.006(10) -0.028(11) 0.054(8)
O11 0.174(12) 0.157(12) 0.182(12) -0.029(10) 0.087(10) -0.054(9)
C22 0.073(8) 0.085(9) 0.121(10) 0.041(8) -0.017(7) 0.009(7)
C21 0.058(8) 0.100(11) 0.175(15) 0.046(10) -0.023(8) 0.005(7)
C37 0.105(11) 0.140(14) 0.110(11) -0.078(10) 0.004(9) -0.006(9)
O16 0.230(17) 0.29(2) 0.182(13) -0.131(13) -0.090(12) 0.186(16)
O17 0.072(8) 0.32(2) 0.43(3) 0.27(2) 0.041(12) 0.065(10)
C46 0.278 0.252 0.208 -0.034 0.005 -0.002
O5 0.214 0.215 0.199 -0.009 0.029 -0.002
O2A 0.110 0.136 0.130 0.015 -0.010 -0.017
O2B 0.130 0.126 0.128 -0.013 0.007 -0.010
C45A 0.124 0.099 0.124 0.040 0.003 -0.005
C45B 0.143 0.159 0.159 -0.004 0.017 -0.005
N9 0.148 0.169 0.120 -0.003 0.019 -0.002
C49 0.164 0.144 0.163 -0.014 0.024 -0.036
C47 0.146 0.162 0.160 -0.001 0.005 -0.013
O18 0.191 0.172 0.194 -0.013 0.026 -0.008
C48 0.177 0.222 0.180 -0.005 0.023 -0.021
O4WA 0.163(15) 0.205(17) 0.122(14) 0.018(12) -0.016(11) -0.026(13)
O4WB 0.078(11) 0.079(11) 0.070(11) -0.026(8) 0.021(8) -0.009(8)
O3W 0.104(9) 0.220(14) 0.167(11) -0.022(10) 0.007(7) -0.044(9)

loop_
_atom_type_symbol
_atom_type_description
_atom_type_scat_dispersion_real
_atom_type_scat_dispersion_imag
_atom_type_scat_source
C C 0.0033 0.0016 'International Tables Vol C Tables 4.2.6.8 and 6.1.1.4'
H H 0.0000 0.0000 'International Tables Vol C Tables 4.2.6.8 and 6.1.1.4'
N N 0.0061 0.0033 'International Tables Vol C Tables 4.2.6.8 and 6.1.1.4'
O O 0.0106 0.0060 'International Tables Vol C Tables 4.2.6.8 and 6.1.1.4'
Cl Cl 0.1484 0.1585 'International Tables Vol C Tables 4.2.6.8 and 6.1.1.4'
Cu Cu 0.3201 1.2651 'International Tables Vol C Tables 4.2.6.8 and 6.1.1.4'

loop_
_geom_angle_atom_site_label_1
_geom_angle_atom_site_label_2
_geom_angle_atom_site_label_3
_geom_angle
_geom_angle_site_symmetry_1
_geom_angle_site_symmetry_3
O4 Cu1 O8 88.6(3) . .
O4 Cu1 N5 90.3(3) . .
O8 Cu1 N5 175.1(3) . .
O4 Cu1 N6 167.9(3) . .
O8 Cu1 N6 96.4(3) . .
N5 Cu1 N6 83.7(3) . .
O4 Cu1 O3 96.6(3) . .
O8 Cu1 O3 73.0(2) . .
N5 Cu1 O3 111.8(3) . .
N6 Cu1 O3 95.4(3) . .
O7 Cu2 N1 173.1(3) . .
O7 Cu2 O1 87.8(3) . .
N1 Cu2 O1 91.0(3) . .
O7 Cu2 N2 96.1(3) . .
N1 Cu2 N2 84.0(3) . .
O1 Cu2 N2 170.2(3) . .
O7 Cu2 O6 73.6(3) . .
N1 Cu2 O6 113.2(3) . .
O1 Cu2 O6 96.1(3) . .
N2 Cu2 O6 93.7(3) . .
O8 Cu3 N4 169.7(3) . .
O8 Cu3 O3 84.1(3) . .
N4 Cu3 O3 93.0(3) . .
O8 Cu3 N3 97.5(3) . .
N4 Cu3 N3 83.9(3) . .
O3 Cu3 N3 170.8(3) . .
O8 Cu3 O2W 89.5(3) . .
N4 Cu3 O2W 100.5(3) . .
O3 Cu3 O2W 92.5(3) . .
N3 Cu3 O2W 96.6(3) . .
O7 Cu4 N8 169.0(4) . .
O7 Cu4 O6 83.2(3) . .
N8 Cu4 O6 92.4(3) . .
O7 Cu4 N7 97.5(3) . .
N8 Cu4 N7 84.7(3) . .
O6 Cu4 N7 168.3(3) . .
O7 Cu4 O1W 91.7(3) . .
N8 Cu4 O1W 98.8(4) . .
O6 Cu4 O1W 95.2(3) . .
N7 Cu4 O1W 96.5(3) . .
O17 Cl2 O15 109.9(11) . .
O17 Cl2 O14 112.0(7) . .
O15 Cl2 O14 113.0(7) . .
O17 Cl2 O16 115.0(14) . .
O15 Cl2 O16 99.6(11) . .
O14 Cl2 O16 106.8(7) . .
O10 Cl1 O13 108.1(9) . .
O10 Cl1 O12 111.3(10) . .
O13 Cl1 O12 110.4(8) . .
O10 Cl1 O11 113.3(9) . .
O13 Cl1 O11 112.8(9) . .
O12 Cl1 O11 100.9(9) . .
Cu4 O7 Cu2 107.6(3) . .
Cu4 O7 H7 114(5) . .
Cu2 O7 H7 104(4) . .
C18 O3 Cu3 126.9(7) . .
C18 O3 Cu1 139.4(7) . .
Cu3 O3 Cu1 91.9(2) . .
Cu3 O8 Cu1 109.1(3) . .
Cu3 O8 H8 130(5) . .
Cu1 O8 H8 89(5) . .
C40 O6 Cu4 125.7(7) . .
C40 O6 Cu2 137.5(6) . .
Cu4 O6 Cu2 92.3(3) . .
C1 O1 Cu2 128.5(6) . .
C23 O4 Cu1 130.5(6) . .
Cu3 O2W H2WA 120.0 . .
Cu3 O2W H2WB 120.0 . .
H2WA O2W H2WB 120.0 . .
C31 N6 C32 110.7(7) . .
C31 N6 C34 107.0(8) . .
C32 N6 C34 107.8(8) . .
C31 N6 Cu1 102.5(6) . .
C32 N6 Cu1 109.0(6) . .
C34 N6 Cu1 119.5(6) . .
C10 N2 C9 110.7(7) . .
C10 N2 C12 107.6(8) . .
C9 N2 C12 106.4(8) . .
C10 N2 Cu2 109.7(6) . .
C9 N2 Cu2 102.5(5) . .
C12 N2 Cu2 119.7(6) . .
C13 N3 C14 113.7(8) . .
C13 N3 C11 104.9(7) . .
C14 N3 C11 110.1(7) . .
C13 N3 Cu3 108.9(5) . .
C14 N3 Cu3 104.9(6) . .
C11 N3 Cu3 114.7(6) . .
C29 N5 C30 118.1(9) . .
C29 N5 Cu1 127.4(7) . .
C30 N5 Cu1 114.4(7) . .
C16 N4 C15 119.9(9) . .
C16 N4 Cu3 126.2(8) . .
C15 N4 Cu3 113.7(6) . .
C7 N1 C8 116.0(8) . .
C7 N1 Cu2 128.9(7) . .
C8 N1 Cu2 115.1(6) . .
C36 N7 C33 111.0(9) . .
C36 N7 C35 113.0(9) . .
C33 N7 C35 106.9(7) . .
C36 N7 Cu4 104.9(6) . .
C33 N7 Cu4 116.6(6) . .
C35 N7 Cu4 104.5(6) . .
Cu4 O1W H1WA 120.0 . .
Cu4 O1W H1WB 120.0 . .
H1WA O1W H1WB 120.0 . .
N5 C29 C24 126.2(9) . .
N5 C29 H29 116.9 . .
C24 C29 H29 116.9 . .
C38 N8 C37 121.1(10) . .
C38 N8 Cu4 125.2(8) . .
C37 N8 Cu4 113.5(7) . .
C23 C24 C29 122.5(9) . .
C23 C24 C25 120.2(10) . .
C29 C24 C25 117.2(9) . .
O4 C23 C24 122.7(9) . .
O4 C23 C28 119.5(10) . .
C24 C23 C28 117.7(10) . .
N3 C13 C12 115.4(8) . .
N3 C13 H13A 108.4 . .
C12 C13 H13A 108.4 . .
N3 C13 H13B 108.4 . .
C12 C13 H13B 108.4 . .
H13A C13 H13B 107.5 . .
O6 C40 C39 123.0(10) . .
O6 C40 C41 119.0(10) . .
C39 C40 C41 118.0(10) . .
N2 C12 C13 113.2(8) . .
N2 C12 H12A 108.9 . .
C13 C12 H12A 108.9 . .
N2 C12 H12B 109.0 . .
C13 C12 H12B 109.0 . .
H12A C12 H12B 107.7 . .
C1 C2 C3 121.0(10) . .
C1 C2 C7 123.8(9) . .
C3 C2 C7 115.2(9) . .
C38 C39 C40 125.0(10) . .
C38 C39 C44 116.1(11) . .
C40 C39 C44 118.7(11) . .
C33 C32 N6 111.2(8) . .
C33 C32 H32A 109.4 . .
N6 C32 H32A 109.4 . .
C33 C32 H32B 109.4 . .
N6 C32 H32B 109.4 . .
H32A C32 H32B 108.0 . .
N7 C35 C34 115.3(9) . .
N7 C35 H35A 108.4 . .
C34 C35 H35A 108.4 . .
N7 C35 H35B 108.5 . .
C34 C35 H35B 108.5 . .
H35A C35 H35B 107.5 . .
O1 C1 C6 118.9(10) . .
O1 C1 C2 124.3(9) . .
C6 C1 C2 116.8(9) . .
N1 C7 C2 123.2(10) . .
N1 C7 H7A 118.4 . .
C2 C7 H7A 118.4 . .
N4 C16 C17 124.1(10) . .
N4 C16 H16 117.9 . .
C17 C16 H16 117.9 . .
C26 C25 C24 118.1(10) . .
C26 C25 H25 120.9 . .
C24 C25 H25 121.0 . .
C10 C11 N3 116.0(9) . .
C10 C11 H11A 108.3 . .
N3 C11 H11A 108.3 . .
C10 C11 H11B 108.3 . .
N3 C11 H11B 108.3 . .
H11A C11 H11B 107.4 . .
N7 C33 C32 114.3(9) . .
N7 C33 H33A 108.7 . .
C32 C33 H33A 108.7 . .
N7 C33 H33B 108.7 . .
C32 C33 H33B 108.7 . .
H33A C33 H33B 107.6 . .
N1 C8 C9 106.6(8) . .
N1 C8 H8A 110.4 . .
C9 C8 H8A 110.4 . .
N1 C8 H8B 110.4 . .
C9 C8 H8B 110.4 . .
H8A C8 H8B 108.6 . .
N6 C34 C35 111.0(8) . .
N6 C34 H34A 109.4 . .
C35 C34 H34A 109.4 . .
N6 C34 H34B 109.5 . .
C35 C34 H34B 109.4 . .
H34A C34 H34B 108.0 . .
C20 C19 C18 120.3(12) . .
C20 C19 H19 119.8 . .
C18 C19 H19 119.8 . .
O2B C6 C1 119.9(10) . .
O2B C6 C5 109.5(11) . .
C1 C6 C5 119.8(11) . .
C1 C6 O2A 115.8(9) . .
C5 C6 O2A 122.6(10) . .
C4 C3 C2 120.3(10) . .
C4 C3 H3 119.9 . .
C2 C3 H3 119.9 . .
N2 C10 C11 112.1(7) . .
N2 C10 H10A 109.2 . .
C11 C10 H10A 109.2 . .
N2 C10 H10B 109.2 . .
C11 C10 H10B 109.2 . .
H10A C10 H10B 107.9 . .
C42 C41 C40 121.0(11) . .
C42 C41 H41 119.5 . .
C40 C41 H41 119.5 . .
O3 C18 C17 123.7(10) . .
O3 C18 C19 118.8(10) . .
C17 C18 C19 117.5(10) . .
N5 C30 C31 107.9(9) . .
N5 C30 H30A 110.2 . .
C31 C30 H30A 110.2 . .
N5 C30 H30B 110.1 . .
C31 C30 H30B 110.1 . .
H30A C30 H30B 108.4 . .
N6 C31 C30 110.6(9) . .
N6 C31 H31A 109.6 . .
C30 C31 H31A 109.5 . .
N6 C31 H31B 109.5 . .
C30 C31 H31B 109.5 . .
H31A C31 H31B 108.1 . .
C25 C26 C27 122.7(11) . .
C25 C26 H26 118.7 . .
C27 C26 H26 118.7 . .
C27 C28 C23 121.0(11) . .
C27 C28 O5 130.7(10) . .
C23 C28 O5 106.0(9) . .
N2 C9 C8 109.8(9) . .
N2 C9 H9A 109.7 . .
C8 C9 H9A 109.7 . .
N2 C9 H9B 109.7 . .
C8 C9 H9B 109.7 . .
H9A C9 H9B 108.2 . .
C43 C44 C39 118.3(12) . .
C43 C44 H44 120.9 . .
C39 C44 H44 120.8 . .
N8 C38 C39 125.5(11) . .
N8 C38 H38 117.3 . .
C39 C38 H38 117.2 . .
N4 C15 C14 111.0(9) . .
N4 C15 H15A 109.4 . .
C14 C15 H15A 109.4 . .
N4 C15 H15B 109.4 . .
C14 C15 H15B 109.4 . .
H15A C15 H15B 108.0 . .
N3 C14 C15 107.5(9) . .
N3 C14 H14A 110.2 . .
C15 C14 H14A 110.2 . .
N3 C14 H14B 110.2 . .
C15 C14 H14B 110.2 . .
H14A C14 H14B 108.5 . .
C18 C17 C22 119.2(12) . .
C18 C17 C16 124.5(10) . .
C22 C17 C16 116.4(11) . .
C4 C5 C6 124.3(12) . .
C4 C5 H5 117.8 . .
C6 C5 H5 117.9 . .
C43 C42 C41 121.4(12) . .
C43 C42 H42 119.3 . .
C41 C42 H42 119.3 . .
C5 C4 C3 117.8(11) . .
C5 C4 H4 121.1 . .
C3 C4 H4 121.1 . .
N7 C36 C37 109.0(10) . .
N7 C36 H36A 109.9 . .
C37 C36 H36A 109.9 . .
N7 C36 H36B 109.9 . .
C37 C36 H36B 109.9 . .
H36A C36 H36B 108.3 . .
C28 C27 C26 120.3(11) . .
C28 C27 H27 119.9 . .
C26 C27 H27 119.8 . .
C42 C43 C44 122.7(12) . .
C42 C43 H43 118.7 . .
C44 C43 H43 118.7 . .
C19 C20 C21 121.8(12) . .
C19 C20 H20 119.1 . .
C21 C20 H20 119.1 . .
C21 C22 C17 122.3(12) . .
C21 C22 H22 118.8 . .
C17 C22 H22 118.9 . .
C22 C21 C20 118.7(12) . .
C22 C21 H21 120.6 . .
C20 C21 H21 120.7 . .
N8 C37 C36 108.9(10) . .
N8 C37 H37A 109.9 . .
C36 C37 H37A 109.9 . .
N8 C37 H37B 110.0 . .
C36 C37 H37B 109.9 . .
H37A C37 H37B 108.3 . .
O5 C46 H46A 109.8 . .
O5 C46 H46B 109.8 . .
H46A C46 H46B 109.1 . .
O5 C46 H46C 109.8 . .
H46A C46 H46C 109.1 . .
H46B C46 H46C 109.1 . .
C28 O5 C46 125.8(4) . .
C6 O2A C45A 123.1(5) . .
C6 O2B C45B 126.7(6) . .
O2A C45A H45A 109.5 . .
O2A C45A H45B 109.5 . .
H45A C45A H45B 109.5 . .
O2A C45A H45C 109.5 . .
H45A C45A H45C 109.5 . .
H45B C45A H45C 109.5 . .
O2B C45B H45D 109.5 . .
O2B C45B H45E 109.5 . .
H45D C45B H45E 109.5 . .
O2B C45B H45F 109.5 . .
H45D C45B H45F 109.5 . .
H45E C45B H45F 109.5 . .
C47 N9 C49 132.32(4) . .
C47 N9 C48 96.65(5) . .
C49 N9 C48 115.11(5) . .
O18 C49 N9 136.74(4) . .
O18 C49 H49 111.6 . .
N9 C49 H49 111.6 . .
N9 C47 H47A 109.5 . .
N9 C47 H47B 109.5 . .
H47A C47 H47B 109.5 . .
N9 C47 H47C 109.5 . .
H47A C47 H47C 109.5 . .
H47B C47 H47C 109.5 . .
N9 C48 H48A 109.5 . .
N9 C48 H48B 109.5 . .
H48A C48 H48B 109.5 . .
N9 C48 H48C 109.5 . .
H48A C48 H48C 109.5 . .
H48B C48 H48C 109.5 . .

loop_
_geom_bond_atom_site_label_1
_geom_bond_atom_site_label_2
_geom_bond_distance
_geom_bond_site_symmetry_2
Cu1 O4 1.939(7) .
Cu1 O8 1.955(6) .
Cu1 N5 1.961(9) .
Cu1 N6 2.132(8) .
Cu1 O3 2.394(7) .
Cu2 O7 1.955(6) .
Cu2 N1 1.963(8) .
Cu2 O1 1.976(7) .
Cu2 N2 2.148(8) .
Cu2 O6 2.334(7) .
Cu3 O8 1.921(6) .
Cu3 N4 1.953(8) .
Cu3 O3 1.979(7) .
Cu3 N3 2.099(8) .
Cu3 O2W 2.360(7) .
Cu4 O7 1.915(6) .
Cu4 N8 1.930(8) .
Cu4 O6 1.983(7) .
Cu4 N7 2.109(8) .
Cu4 O1W 2.282(8) .
Cl2 O17 1.318(14) .
Cl2 O15 1.378(13) .
Cl2 O14 1.433(8) .
Cl2 O16 1.462(13) .
Cl1 O10 1.355(11) .
Cl1 O13 1.389(10) .
Cl1 O12 1.415(12) .
Cl1 O11 1.464(12) .
O7 H7 0.88(2) .
O3 C18 1.306(12) .
O8 H8 0.88(2) .
O6 C40 1.329(12) .
O1 C1 1.318(11) .
O4 C23 1.319(12) .
O2W H2WA 0.9300 .
O2W H2WB 0.9300 .
N6 C31 1.485(12) .
N6 C32 1.536(12) .
N6 C34 1.549(15) .
N2 C10 1.503(13) .
N2 C9 1.512(12) .
N2 C12 1.511(13) .
N3 C13 1.503(12) .
N3 C14 1.508(12) .
N3 C11 1.514(12) .
N5 C29 1.286(13) .
N5 C30 1.494(13) .
N4 C16 1.302(13) .
N4 C15 1.436(13) .
N1 C7 1.312(12) .
N1 C8 1.514(13) .
N7 C36 1.479(12) .
N7 C33 1.486(13) .
N7 C35 1.505(13) .
O1W H1WA 0.9300 .
O1W H1WB 0.9300 .
C29 C24 1.443(14) .
C29 H29 0.9300 .
N8 C38 1.324(14) .
N8 C37 1.495(15) .
C24 C23 1.417(14) .
C24 C25 1.472(14) .
C23 C28 1.421(15) .
C13 C12 1.511(13) .
C13 H13A 0.9700 .
C13 H13B 0.9700 .
C40 C39 1.421(15) .
C40 C41 1.456(14) .
C12 H12A 0.9700 .
C12 H12B 0.9700 .
C2 C1 1.413(13) .
C2 C3 1.461(13) .
C2 C7 1.476(14) .
C39 C38 1.411(16) .
C39 C44 1.481(15) .
C32 C33 1.517(13) .
C32 H32A 0.9700 .
C32 H32B 0.9700 .
C35 C34 1.550(14) .
C35 H35A 0.9700 .
C35 H35B 0.9700 .
C1 C6 1.403(15) .
C7 H7A 0.9300 .
C16 C17 1.489(16) .
C16 H16 0.9300 .
C25 C26 1.347(15) .
C25 H25 0.9300 .
C11 C10 1.507(13) .
C11 H11A 0.9700 .
C11 H11B 0.9700 .
C33 H33A 0.9700 .
C33 H33B 0.9700 .
C8 C9 1.545(16) .
C8 H8A 0.9700 .
C8 H8B 0.9700 .
C34 H34A 0.9700 .
C34 H34B 0.9700 .
C19 C20 1.374(16) .
C19 C18 1.455(15) .
C19 H19 0.9300 .
C6 O2B 1.114(13) .
C6 C5 1.418(16) .
C6 O2A 1.424(12) .
C3 C4 1.375(16) .
C3 H3 0.9300 .
C10 H10A 0.9700 .
C10 H10B 0.9700 .
C41 C42 1.385(16) .
C41 H41 0.9300 .
C18 C17 1.404(16) .
C30 C31 1.518(16) .
C30 H30A 0.9700 .
C30 H30B 0.9700 .
C31 H31A 0.9700 .
C31 H31B 0.9700 .
C26 C27 1.393(17) .
C26 H26 0.9300 .
C28 C27 1.386(17) .
C28 O5 1.541(12) .
C9 H9A 0.9700 .
C9 H9B 0.9700 .
C44 C43 1.410(19) .
C44 H44 0.9300 .
C38 H38 0.9300 .
C15 C14 1.511(15) .
C15 H15A 0.9700 .
C15 H15B 0.9700 .
C14 H14A 0.9700 .
C14 H14B 0.9700 .
C17 C22 1.414(15) .
C5 C4 1.355(16) .
C5 H5 0.9300 .
C42 C43 1.334(19) .
C42 H42 0.9300 .
C4 H4 0.9300 .
C36 C37 1.523(19) .
C36 H36A 0.9700 .
C36 H36B 0.9700 .
C27 H27 0.9300 .
C43 H43 0.9300 .
C20 C21 1.378(18) .
C20 H20 0.9300 .
C22 C21 1.379(17) .
C22 H22 0.9300 .
C21 H21 0.9300 .
C37 H37A 0.9700 .
C37 H37B 0.9700 .
C46 O5 1.6221(8) .
C46 H46A 0.9636 .
C46 H46B 0.9636 .
C46 H46C 0.9636 .
O2A C45A 1.4405(8) .
O2B C45B 1.6586(10) .
C45A H45A 0.9600 .
C45A H45B 0.9600 .
C45A H45C 0.9600 .
C45B H45D 0.9600 .
C45B H45E 0.9600 .
C45B H45F 0.9600 .
N9 C47 1.3756(9) .
N9 C49 1.3846(7) .
N9 C48 1.5766(9) .
C49 O18 1.0740(6) .
C49 H49 0.9300 .
C47 H47A 0.9600 .
C47 H47B 0.9600 .
C47 H47C 0.9600 .
C48 H48A 0.9600 .
C48 H48B 0.9600 .
C48 H48C 0.9600 .
